data_7717823
loop_
_publ_author_name
'Patra, Roumi'
'Sinha, Debopam'
'Mondal, Sandip'
'Rajak, Kajal Krishna'

_publ_section_title
;
 New VVO2,VVO, VVOVVO and electrogenerated VIVOVVO systems of valproic
 acid hydrazones: Study of catalytic activity
;
_journal_name_full 'Dalton Transactions'
_journal_paper_doi 10.1039/D4DT02030H
_journal_year 2025
_chemical_formula_moiety 'C15 H21 N2 O4 V'
_chemical_formula_sum 'C15 H21 N2 O4 V'
_chemical_formula_weight 344.28
_chemical_name_systematic 'vanadium comp[lex'
_space_group_crystal_system monoclinic
_space_group_IT_number 14
_space_group_name_Hall '-P 2yn'
_space_group_name_H-M_alt 'P 1 21/n 1'
_atom_sites_solution_hydrogens mixed
_audit_block_doi 10.5517/ccdc.csd.cc252pkj
_audit_creation_date 2024-12-04
_audit_creation_method
;
Olex2 1.5
(compiled 2024.02.16 svn.r378c4104 for OlexSys, GUI svn.r6928)
;
_audit_update_record
;
2024-12-04 deposited with the CCDC.	2025-01-15 downloaded from the CCDC.
;
_cell_angle_alpha 90
_cell_angle_beta 111.86
_cell_angle_gamma 90
_cell_formula_units_Z 4
_cell_length_a 9.7598(12)
_cell_length_b 13.8657(17)
_cell_length_c 13.1083(14)
_cell_measurement_reflns_used 4357
_cell_measurement_temperature 273.15
_cell_measurement_theta_max 27.5
_cell_measurement_theta_min 2.3
_cell_volume 1646.4(3)
_computing_molecular_graphics 'Olex2 1.5 (Dolomanov et al., 2009)'
_computing_publication_material 'Olex2 1.5 (Dolomanov et al., 2009)'
_computing_structure_refinement 'XL  (Sheldrick, 2008)'
_diffrn_ambient_temperature 273.15
_diffrn_detector 'Bruker APEX2 area detector'
_diffrn_detector_area_resol_mean 7.9
_diffrn_detector_type 'CCD area detector'
_diffrn_measured_fraction_theta_full 0.997
_diffrn_measured_fraction_theta_max 0.991
_diffrn_measurement_device 'three-circle diffractometer'
_diffrn_measurement_device_type 'Bruker SMART APEX2 area detector'
_diffrn_measurement_method '\w and \f scans'
_diffrn_radiation_monochromator 'mirror optics'
_diffrn_radiation_probe x-ray
_diffrn_radiation_type MoK\a
_diffrn_radiation_wavelength 0.71073
_diffrn_reflns_av_R_equivalents 0.0495
_diffrn_reflns_av_unetI/netI 0.0417
_diffrn_reflns_Laue_measured_fraction_full 0.997
_diffrn_reflns_Laue_measured_fraction_max 0.991
_diffrn_reflns_limit_h_max 12
_diffrn_reflns_limit_h_min -12
_diffrn_reflns_limit_k_max 15
_diffrn_reflns_limit_k_min -18
_diffrn_reflns_limit_l_max 16
_diffrn_reflns_limit_l_min -17
_diffrn_reflns_number 13959
_diffrn_reflns_point_group_measured_fraction_full 0.997
_diffrn_reflns_point_group_measured_fraction_max 0.991
_diffrn_reflns_theta_full 25.242
_diffrn_reflns_theta_max 27.534
_diffrn_reflns_theta_min 2.227
_diffrn_source 'microfocus sealed X-ray tube'
_diffrn_source_type 'Incoatec I\ms'
_exptl_absorpt_coefficient_mu 0.621
_exptl_absorpt_correction_type multi-scan
_exptl_crystal_colour 'metallic yellow'
_exptl_crystal_colour_lustre metallic
_exptl_crystal_colour_primary yellow
_exptl_crystal_density_diffrn 1.389
_exptl_crystal_description needle
_exptl_crystal_F_000 720
_exptl_crystal_size_max 0.3
_exptl_crystal_size_mid 0.2
_exptl_crystal_size_min 0.1
_exptl_transmission_factor_max 0.960
_exptl_transmission_factor_min 0.830
_refine_diff_density_max 0.294
_refine_diff_density_min -0.382
_refine_diff_density_rms 0.068
_refine_ls_extinction_method none
_refine_ls_goodness_of_fit_ref 1.051
_refine_ls_hydrogen_treatment mixed
_refine_ls_matrix_type full
_refine_ls_number_parameters 261
_refine_ls_number_reflns 3759
_refine_ls_number_restraints 0
_refine_ls_restrained_S_all 1.051
_refine_ls_R_factor_all 0.0571
_refine_ls_R_factor_gt 0.0416
_refine_ls_shift/su_max 0.001
_refine_ls_shift/su_mean 0.000
_refine_ls_structure_factor_coef Fsqd
_refine_ls_weighting_details 'w=1/[\s^2^(Fo^2^)+(0.0313P)^2^+1.1548P] where P=(Fo^2^+2Fc^2^)/3'
_refine_ls_weighting_scheme calc
_refine_ls_wR_factor_gt 0.0920
_refine_ls_wR_factor_ref 0.1002
_reflns_Friedel_coverage 0.000
_reflns_number_gt 3077
_reflns_number_total 3759
_reflns_threshold_expression 'I > 2\s(I)'
_cod_data_source_file d4dt02030h2.cif
_cod_data_source_block complex2
_cod_database_code 7717823
_shelx_shelxl_version_number 2016/6
_shelx_space_group_comment
;
The symmetry employed for this shelxl refinement is uniquely defined
by the following loop, which should always be used as a source of
symmetry information in preference to the above space-group names.
They are only intended as comments.
;
_shelx_estimated_absorpt_t_max 0.941
_shelx_estimated_absorpt_t_min 0.836
_olex2_refinement_description
;
1. Fixed Uiso
 At 1.5 times of:
  All C(H,H,H) groups
2.a Idealised Me refined as rotating group:
 C8(H8A,H8B,H8C), C11(H11A,H11B,H11C)
;
_olex2_submission_special_instructions 'No special instructions were received'

loop_
_space_group_symop_operation_xyz
'x, y, z'
'-x+1/2, y+1/2, -z+1/2'
'-x, -y, -z'
'x-1/2, -y-1/2, z-1/2'

loop_
_atom_site_label
_atom_site_type_symbol
_atom_site_fract_x
_atom_site_fract_y
_atom_site_fract_z
_atom_site_U_iso_or_equiv
_atom_site_adp_type
_atom_site_occupancy
_atom_site_site_symmetry_order
_atom_site_calc_flag
_atom_site_refinement_flags_posn
_atom_site_refinement_flags_adp
_atom_site_refinement_flags_occupancy
_atom_site_disorder_assembly
_atom_site_disorder_group
V1 V 0.58430(4) 0.15394(3) 0.74631(3) 0.03241(12) Uani 1 1 d . . . . .
O1 O 0.67621(19) 0.05023(12) 0.70256(12) 0.0493(4) Uani 1 1 d . . . . .
O2 O 0.43013(18) 0.26036(12) 0.71689(11) 0.0449(4) Uani 1 1 d . . . . .
O3 O 0.72393(16) 0.21817(11) 0.82464(12) 0.0411(4) Uani 1 1 d . . . . .
N1 N 0.49751(18) 0.17908(12) 0.57056(13) 0.0292(4) Uani 1 1 d . . . . .
N2 N 0.38443(19) 0.24678(13) 0.53812(13) 0.0313(4) Uani 1 1 d . . . . .
O4 O 0.5167(2) 0.09546(13) 0.82254(14) 0.0513(4) Uani 1 1 d . . . . .
C1 C 0.7132(2) 0.02673(15) 0.61866(17) 0.0365(5) Uani 1 1 d . . . . .
C2 C 0.6465(2) 0.07007(15) 0.51386(17) 0.0338(4) Uani 1 1 d . . . . .
C3 C 0.5349(2) 0.14181(15) 0.49377(16) 0.0320(4) Uani 1 1 d . . . . .
H3 H 0.488(2) 0.1636(15) 0.4224(18) 0.030(5) Uiso 1 1 d . . . . .
C4 C 0.3538(2) 0.28486(15) 0.61963(16) 0.0328(4) Uani 1 1 d . . . . .
C5 C 0.2266(2) 0.35351(16) 0.59455(17) 0.0349(5) Uani 1 1 d . . . . .
H5 H 0.184(2) 0.3597(15) 0.5211(19) 0.032(6) Uiso 1 1 d . . . . .
C6 C 0.1135(3) 0.30829(19) 0.6365(2) 0.0429(5) Uani 1 1 d . . . . .
H6A H 0.093(3) 0.241(2) 0.615(2) 0.075(9) Uiso 1 1 d . . . . .
H6B H 0.156(3) 0.3100(19) 0.717(2) 0.055(7) Uiso 1 1 d . . . . .
C7 C -0.0366(3) 0.3555(2) 0.5914(3) 0.0589(7) Uani 1 1 d . . . . .
H7A H -0.073(4) 0.350(3) 0.506(3) 0.106(13) Uiso 1 1 d . . . . .
H7B H -0.028(5) 0.421(3) 0.611(3) 0.119(15) Uiso 1 1 d . . . . .
C8 C -0.1459(3) 0.3104(3) 0.6341(3) 0.0768(9) Uani 1 1 d . . . . .
H8A H -0.158737 0.243555 0.613672 0.115 Uiso 1 1 calc R U . . .
H8B H -0.238976 0.343136 0.602960 0.115 Uiso 1 1 calc R U . . .
H8C H -0.109380 0.315880 0.712714 0.115 Uiso 1 1 calc R U . . .
C9 C 0.2821(3) 0.45279(17) 0.6450(2) 0.0419(5) Uani 1 1 d . . . . .
H9A H 0.339(3) 0.4431(17) 0.726(2) 0.041(6) Uiso 1 1 d . . . . .
H9B H 0.197(3) 0.4915(19) 0.633(2) 0.049(7) Uiso 1 1 d . . . . .
C10 C 0.3793(3) 0.5041(2) 0.5951(3) 0.0574(7) Uani 1 1 d . . . . .
H10A H 0.468(3) 0.464(2) 0.602(2) 0.060(8) Uiso 1 1 d . . . . .
H10B H 0.331(3) 0.505(2) 0.517(2) 0.055(8) Uiso 1 1 d . . . . .
C11 C 0.4264(4) 0.6036(2) 0.6441(3) 0.0826(11) Uani 1 1 d . . . . .
H11A H 0.340560 0.642954 0.630897 0.124 Uiso 1 1 calc R U . . .
H11B H 0.488386 0.632876 0.610603 0.124 Uiso 1 1 calc R U . . .
H11C H 0.480063 0.597877 0.721870 0.124 Uiso 1 1 calc R U . . .
C12 C 0.6865(3) 0.03806(18) 0.4262(2) 0.0451(6) Uani 1 1 d . . . . .
H12 H 0.637(3) 0.0673(19) 0.357(2) 0.052(7) Uiso 1 1 d . . . . .
C13 C 0.7917(3) -0.03217(19) 0.4417(2) 0.0520(6) Uani 1 1 d . . . . .
H13 H 0.819(3) -0.053(2) 0.384(2) 0.071(9) Uiso 1 1 d . . . . .
C14 C 0.8567(3) -0.07400(19) 0.5448(2) 0.0499(6) Uani 1 1 d . . . . .
H14 H 0.926(3) -0.1214(19) 0.555(2) 0.049(7) Uiso 1 1 d . . . . .
C15 C 0.8174(3) -0.04662(18) 0.6310(2) 0.0455(6) Uani 1 1 d . . . . .
H15 H 0.856(3) -0.0777(19) 0.699(2) 0.052(7) Uiso 1 1 d . . . . .
H2 H 0.334(3) 0.2599(18) 0.469(2) 0.047(7) Uiso 1 1 d . . . . .

loop_
_atom_site_aniso_label
_atom_site_aniso_U_11
_atom_site_aniso_U_22
_atom_site_aniso_U_33
_atom_site_aniso_U_23
_atom_site_aniso_U_13
_atom_site_aniso_U_12
V1 0.0351(2) 0.0352(2) 0.02020(17) -0.00019(14) 0.00251(14) 0.00146(16)
O1 0.0630(11) 0.0477(10) 0.0278(7) 0.0011(7) 0.0061(7) 0.0210(8)
O2 0.0506(10) 0.0534(10) 0.0239(7) -0.0012(7) 0.0057(7) 0.0180(8)
O3 0.0391(8) 0.0446(9) 0.0304(7) -0.0033(7) 0.0022(6) -0.0016(7)
N1 0.0300(9) 0.0278(8) 0.0257(8) 0.0004(6) 0.0056(7) 0.0000(7)
N2 0.0335(9) 0.0327(9) 0.0221(8) 0.0019(7) 0.0041(7) 0.0058(7)
O4 0.0555(11) 0.0507(10) 0.0472(9) 0.0079(8) 0.0183(8) -0.0033(8)
C1 0.0339(11) 0.0330(11) 0.0347(11) -0.0045(9) 0.0037(9) -0.0018(9)
C2 0.0355(11) 0.0309(11) 0.0339(10) -0.0022(8) 0.0117(9) -0.0029(9)
C3 0.0366(11) 0.0314(11) 0.0240(9) 0.0010(8) 0.0069(8) -0.0034(9)
C4 0.0325(10) 0.0333(11) 0.0274(9) -0.0019(8) 0.0050(8) -0.0006(9)
C5 0.0348(11) 0.0388(12) 0.0267(10) 0.0004(9) 0.0062(9) 0.0054(9)
C6 0.0417(13) 0.0418(13) 0.0430(13) 0.0016(11) 0.0130(11) 0.0007(11)
C7 0.0392(14) 0.065(2) 0.072(2) 0.0163(16) 0.0204(14) 0.0044(13)
C8 0.0510(17) 0.093(2) 0.089(2) 0.017(2) 0.0286(17) -0.0089(17)
C9 0.0393(12) 0.0371(12) 0.0462(13) -0.0023(10) 0.0123(11) 0.0052(10)
C10 0.0523(16) 0.0497(16) 0.0680(19) 0.0088(14) 0.0198(15) -0.0012(13)
C11 0.066(2) 0.0507(18) 0.113(3) 0.0109(18) 0.013(2) -0.0109(16)
C12 0.0541(15) 0.0416(13) 0.0460(13) 0.0030(11) 0.0259(12) 0.0025(11)
C13 0.0578(16) 0.0463(15) 0.0629(16) -0.0025(12) 0.0350(14) 0.0032(12)
C14 0.0381(13) 0.0403(14) 0.0692(17) -0.0086(12) 0.0173(12) 0.0047(11)
C15 0.0398(13) 0.0401(13) 0.0438(13) -0.0033(11) 0.0007(10) 0.0047(10)

loop_
_atom_type_symbol
_atom_type_description
_atom_type_scat_dispersion_real
_atom_type_scat_dispersion_imag
_atom_type_scat_source
C C 0.0033 0.0016 'International Tables Vol C Tables 4.2.6.8 and 6.1.1.4'
H H 0.0000 0.0000 'International Tables Vol C Tables 4.2.6.8 and 6.1.1.4'
N N 0.0061 0.0033 'International Tables Vol C Tables 4.2.6.8 and 6.1.1.4'
O O 0.0106 0.0060 'International Tables Vol C Tables 4.2.6.8 and 6.1.1.4'
V V 0.3005 0.5294 'International Tables Vol C Tables 4.2.6.8 and 6.1.1.4'

loop_
_geom_angle_atom_site_label_1
_geom_angle_atom_site_label_2
_geom_angle_atom_site_label_3
_geom_angle
_geom_angle_site_symmetry_1
_geom_angle_site_symmetry_3
_geom_angle_publ_flag
O1 V1 O2 153.10(6) . . ?
O1 V1 N1 80.90(6) . . ?
O2 V1 N1 73.36(6) . . ?
O3 V1 O1 103.08(8) . . ?
O3 V1 O2 96.24(8) . . ?
O3 V1 N1 119.05(7) . . ?
O4 V1 O1 98.95(9) . . ?
O4 V1 O2 92.17(8) . . ?
O4 V1 O3 108.91(8) . . ?
O4 V1 N1 130.85(8) . . ?
C1 O1 V1 138.36(14) . . ?
C4 O2 V1 120.20(13) . . ?
N2 N1 V1 112.69(11) . . ?
C3 N1 V1 130.44(14) . . ?
C3 N1 N2 116.87(16) . . ?
N1 N2 H2 122.2(16) . . ?
C4 N2 N1 114.54(16) . . ?
C4 N2 H2 123.1(16) . . ?
O1 C1 C2 122.30(19) . . ?
O1 C1 C15 119.6(2) . . ?
C15 C1 C2 118.1(2) . . ?
C1 C2 C3 121.24(19) . . ?
C12 C2 C1 119.2(2) . . ?
C12 C2 C3 119.5(2) . . ?
N1 C3 C2 123.39(19) . . ?
N1 C3 H3 118.4(13) . . ?
C2 C3 H3 118.2(13) . . ?
O2 C4 N2 118.92(19) . . ?
O2 C4 C5 121.46(18) . . ?
N2 C4 C5 119.59(18) . . ?
C4 C5 H5 108.1(14) . . ?
C4 C5 C6 107.97(18) . . ?
C4 C5 C9 110.14(18) . . ?
C6 C5 H5 108.3(14) . . ?
C9 C5 H5 108.9(14) . . ?
C9 C5 C6 113.32(19) . . ?
C5 C6 H6A 112.9(18) . . ?
C5 C6 H6B 107.8(16) . . ?
H6A C6 H6B 107(2) . . ?
C7 C6 C5 113.9(2) . . ?
C7 C6 H6A 103.5(18) . . ?
C7 C6 H6B 111.6(15) . . ?
C6 C7 H7A 106(2) . . ?
C6 C7 H7B 110(3) . . ?
C6 C7 C8 113.0(2) . . ?
H7A C7 H7B 109(3) . . ?
C8 C7 H7A 111(2) . . ?
C8 C7 H7B 108(3) . . ?
C7 C8 H8A 109.5 . . ?
C7 C8 H8B 109.5 . . ?
C7 C8 H8C 109.5 . . ?
H8A C8 H8B 109.5 . . ?
H8A C8 H8C 109.5 . . ?
H8B C8 H8C 109.5 . . ?
C5 C9 H9A 107.6(14) . . ?
C5 C9 H9B 106.9(15) . . ?
H9A C9 H9B 111(2) . . ?
C10 C9 C5 114.3(2) . . ?
C10 C9 H9A 109.0(14) . . ?
C10 C9 H9B 108.0(15) . . ?
C9 C10 H10A 110.6(16) . . ?
C9 C10 H10B 109.1(16) . . ?
C9 C10 C11 112.5(3) . . ?
H10A C10 H10B 100(2) . . ?
C11 C10 H10A 110.7(16) . . ?
C11 C10 H10B 113.1(17) . . ?
C10 C11 H11A 109.5 . . ?
C10 C11 H11B 109.5 . . ?
C10 C11 H11C 109.5 . . ?
H11A C11 H11B 109.5 . . ?
H11A C11 H11C 109.5 . . ?
H11B C11 H11C 109.5 . . ?
C2 C12 H12 116.7(16) . . ?
C13 C12 C2 121.3(2) . . ?
C13 C12 H12 122.0(16) . . ?
C12 C13 H13 121.5(19) . . ?
C12 C13 C14 119.0(2) . . ?
C14 C13 H13 119.5(19) . . ?
C13 C14 H14 119.1(16) . . ?
C15 C14 C13 121.3(2) . . ?
C15 C14 H14 119.6(16) . . ?
C1 C15 H15 117.7(16) . . ?
C14 C15 C1 121.1(2) . . ?
C14 C15 H15 121.2(16) . . ?

loop_
_geom_bond_atom_site_label_1
_geom_bond_atom_site_label_2
_geom_bond_distance
_geom_bond_site_symmetry_2
_geom_bond_publ_flag
V1 O1 1.8932(16) . ?
V1 O2 2.0392(16) . ?
V1 O3 1.6318(15) . ?
V1 N1 2.1664(16) . ?
V1 O4 1.6069(17) . ?
O1 C1 1.319(3) . ?
O2 C4 1.260(2) . ?
N1 N2 1.389(2) . ?
N1 C3 1.299(3) . ?
N2 C4 1.322(3) . ?
N2 H2 0.87(3) . ?
C1 C2 1.416(3) . ?
C1 C15 1.404(3) . ?
C2 C3 1.425(3) . ?
C2 C12 1.415(3) . ?
C3 H3 0.93(2) . ?
C4 C5 1.500(3) . ?
C5 H5 0.90(2) . ?
C5 C6 1.538(3) . ?
C5 C9 1.536(3) . ?
C6 H6A 0.97(3) . ?
C6 H6B 0.98(3) . ?
C6 C7 1.510(4) . ?
C7 H7A 1.05(4) . ?
C7 H7B 0.95(4) . ?
C7 C8 1.512(4) . ?
C8 H8A 0.9600 . ?
C8 H8B 0.9600 . ?
C8 H8C 0.9600 . ?
C9 H9A 1.00(2) . ?
C9 H9B 0.95(3) . ?
C9 C10 1.516(4) . ?
C10 H10A 1.00(3) . ?
C10 H10B 0.95(3) . ?
C10 C11 1.519(4) . ?
C11 H11A 0.9600 . ?
C11 H11B 0.9600 . ?
C11 H11C 0.9600 . ?
C12 H12 0.95(3) . ?
C12 C13 1.374(4) . ?
C13 H13 0.93(3) . ?
C13 C14 1.389(4) . ?
C14 H14 0.91(3) . ?
C14 C15 1.375(4) . ?
C15 H15 0.93(3) . ?

loop_
_geom_torsion_atom_site_label_1
_geom_torsion_atom_site_label_2
_geom_torsion_atom_site_label_3
_geom_torsion_atom_site_label_4
_geom_torsion
_geom_torsion_site_symmetry_1
_geom_torsion_site_symmetry_2
_geom_torsion_site_symmetry_3
_geom_torsion_site_symmetry_4
_geom_torsion_publ_flag
V1 O1 C1 C2 -20.5(4) . . . . ?
V1 O1 C1 C15 162.36(18) . . . . ?
V1 O2 C4 N2 -6.0(3) . . . . ?
V1 O2 C4 C5 172.00(15) . . . . ?
V1 N1 N2 C4 1.8(2) . . . . ?
V1 N1 C3 C2 1.8(3) . . . . ?
O1 C1 C2 C3 -0.1(3) . . . . ?
O1 C1 C2 C12 -177.0(2) . . . . ?
O1 C1 C15 C14 179.0(2) . . . . ?
O2 V1 O1 C1 38.9(3) . . . . ?
O2 C4 C5 C6 -60.5(3) . . . . ?
O2 C4 C5 C9 63.7(3) . . . . ?
O3 V1 O1 C1 -95.9(2) . . . . ?
N1 V1 O1 C1 22.0(2) . . . . ?
N1 N2 C4 O2 2.5(3) . . . . ?
N1 N2 C4 C5 -175.59(17) . . . . ?
N2 N1 C3 C2 -178.59(18) . . . . ?
N2 C4 C5 C6 117.5(2) . . . . ?
N2 C4 C5 C9 -118.3(2) . . . . ?
O4 V1 O1 C1 152.2(2) . . . . ?
C1 C2 C3 N1 7.2(3) . . . . ?
C1 C2 C12 C13 -1.9(4) . . . . ?
C2 C1 C15 C14 1.7(3) . . . . ?
C2 C12 C13 C14 1.7(4) . . . . ?
C3 N1 N2 C4 -177.89(18) . . . . ?
C3 C2 C12 C13 -178.8(2) . . . . ?
C4 C5 C6 C7 -164.7(2) . . . . ?
C4 C5 C9 C10 65.9(3) . . . . ?
C5 C6 C7 C8 -179.7(3) . . . . ?
C5 C9 C10 C11 177.6(2) . . . . ?
C6 C5 C9 C10 -173.0(2) . . . . ?
C9 C5 C6 C7 73.0(3) . . . . ?
C12 C2 C3 N1 -176.0(2) . . . . ?
C12 C13 C14 C15 0.2(4) . . . . ?
C13 C14 C15 C1 -1.9(4) . . . . ?
C15 C1 C2 C3 177.1(2) . . . . ?
C15 C1 C2 C12 0.2(3) . . . . ?
